data_7719666
loop_
_publ_author_name
'Kedia, Moon'
'Khatun, Sajmina'
'Arumugam, Ramar'
'Putta, Chandra Lekha'
'Shankar, Bhaskaran'
'Phukon, Upasana'
'Chandrasekhar, Vadapalli'
'Rengan, Aravind Kumar'
'Sathiyendiran, Malaichamy'

_publ_section_title
;
 Dirhenium core-based cyclic and acyclic helicates as anticancer agents
 for breast cancer and skin cancer cells.
;
_journal_issue 44
_journal_name_full 'Dalton transactions (Cambridge, England : 2003)'
_journal_page_first 16550
_journal_page_last 16561
_journal_paper_doi 10.1039/d5dt01778e
_journal_volume 54
_journal_year 2025
_chemical_formula_moiety 'C88 H67 N9 O8 Re2'
_chemical_formula_sum 'C88 H67 N9 O8 Re2'
_chemical_formula_weight 1750.90
_space_group_crystal_system triclinic
_space_group_IT_number 2
_space_group_name_Hall '-P 1'
_space_group_name_H-M_alt 'P -1'
_atom_sites_solution_hydrogens geom
_audit_creation_method SHELXL-2018/3
_audit_update_record
;
2024-04-27 deposited with the CCDC.	2025-10-08 downloaded from the CCDC.
;
_cell_angle_alpha 95.328(12)
_cell_angle_beta 99.706(12)
_cell_angle_gamma 108.576(11)
_cell_formula_units_Z 2
_cell_length_a 11.907(4)
_cell_length_b 15.980(5)
_cell_length_c 21.286(7)
_cell_measurement_reflns_used 9916
_cell_measurement_temperature 296(2)
_cell_measurement_theta_max 26.16
_cell_measurement_theta_min 2.21
_cell_volume 3737(2)
_computing_cell_refinement 'Bruker SAINT'
_computing_data_collection 'Bruker APEX2'
_computing_data_reduction 'Bruker SAINT'
_computing_molecular_graphics 'Bruker SHELXTL'
_computing_publication_material 'Bruker SHELXTL'
_computing_structure_refinement 'SHELXL-2018/3 (Sheldrick, 2018)'
_computing_structure_solution 'SHELXS-97 (Sheldrick 2008)'
_diffrn_ambient_temperature 296(2)
_diffrn_measured_fraction_theta_full 0.999
_diffrn_measured_fraction_theta_max 0.999
_diffrn_measurement_device_type 'Bruker APEX-II CCD'
_diffrn_measurement_method '\f and \w scans'
_diffrn_radiation_type MoK\a
_diffrn_radiation_wavelength 0.71073
_diffrn_reflns_av_R_equivalents 0.0896
_diffrn_reflns_av_unetI/netI 0.0519
_diffrn_reflns_Laue_measured_fraction_full 0.999
_diffrn_reflns_Laue_measured_fraction_max 0.999
_diffrn_reflns_limit_h_max 14
_diffrn_reflns_limit_h_min -14
_diffrn_reflns_limit_k_max 18
_diffrn_reflns_limit_k_min -18
_diffrn_reflns_limit_l_max 25
_diffrn_reflns_limit_l_min -25
_diffrn_reflns_number 122183
_diffrn_reflns_point_group_measured_fraction_full 0.999
_diffrn_reflns_point_group_measured_fraction_max 0.999
_diffrn_reflns_theta_full 25.000
_diffrn_reflns_theta_max 25.000
_diffrn_reflns_theta_min 1.549
_exptl_absorpt_coefficient_mu 3.301
_exptl_absorpt_correction_T_max 0.778
_exptl_absorpt_correction_T_min 0.693
_exptl_absorpt_correction_type multi-scan
_exptl_absorpt_process_details SADABS
_exptl_crystal_colour Yellow
_exptl_crystal_density_diffrn 1.556
_exptl_crystal_description Block
_exptl_crystal_F_000 1744
_exptl_crystal_size_max 0.120
_exptl_crystal_size_mid 0.100
_exptl_crystal_size_min 0.080
_refine_diff_density_max 1.763
_refine_diff_density_min -0.860
_refine_diff_density_rms 0.112
_refine_ls_extinction_method none
_refine_ls_goodness_of_fit_ref 1.065
_refine_ls_hydrogen_treatment constr
_refine_ls_matrix_type full
_refine_ls_number_parameters 1027
_refine_ls_number_reflns 13148
_refine_ls_number_restraints 235
_refine_ls_restrained_S_all 1.058
_refine_ls_R_factor_all 0.0720
_refine_ls_R_factor_gt 0.0471
_refine_ls_shift/su_max 0.006
_refine_ls_shift/su_mean 0.000
_refine_ls_structure_factor_coef Fsqd
_refine_ls_weighting_details 'w=1/[\s^2^(Fo^2^)+(0.0462P)^2^+8.4660P] where P=(Fo^2^+2Fc^2^)/3'
_refine_ls_weighting_scheme calc
_refine_ls_wR_factor_gt 0.1024
_refine_ls_wR_factor_ref 0.1119
_reflns_Friedel_coverage 0.000
_reflns_number_gt 9735
_reflns_number_total 13148
_reflns_threshold_expression 'I > 2\s(I)'
_cod_data_source_file d5dt01778e2.cif
_cod_data_source_block MS183
_cod_depositor_comments 'Adding full bibliography for 7719663--7719666.cif.'
_cod_database_code 7719666
_shelx_shelxl_version_number 2018/3
_shelx_space_group_comment
;
The symmetry employed for this shelxl refinement is uniquely defined
by the following loop, which should always be used as a source of
symmetry information in preference to the above space-group names.
They are only intended as comments.
;
_shelx_estimated_absorpt_t_min 0.693
_shelx_estimated_absorpt_t_max 0.778

loop_
_space_group_symop_operation_xyz
'x, y, z'
'-x, -y, -z'

loop_
_atom_site_label
_atom_site_type_symbol
_atom_site_fract_x
_atom_site_fract_y
_atom_site_fract_z
_atom_site_U_iso_or_equiv
_atom_site_adp_type
_atom_site_occupancy
_atom_site_site_symmetry_order
_atom_site_calc_flag
_atom_site_refinement_flags_posn
_atom_site_refinement_flags_adp
_atom_site_refinement_flags_occupancy
_atom_site_disorder_assembly
_atom_site_disorder_group
Re1 Re 0.94295(3) 0.32452(2) 0.68595(2) 0.04643(10) Uani 1 1 d . . . . .
Re2 Re 0.20450(2) 0.98683(2) 0.80622(2) 0.04530(10) Uani 1 1 d D U . . .
O3 O 1.0275(4) 0.4554(3) 0.7384(2) 0.0493(12) Uani 1 1 d . . . . .
O5 O 0.1582(4) 0.8462(3) 0.7970(2) 0.0546(12) Uani 1 1 d . . . . .
N6 N 0.7165(5) 0.3861(3) 0.8101(3) 0.0415(13) Uani 1 1 d . . . . .
N4 N 0.8184(5) 0.5034(4) 0.5747(2) 0.0433(13) Uani 1 1 d . . . . .
N7 N 0.3729(5) 0.9762(4) 0.8605(3) 0.0428(13) Uani 1 1 d . . . . .
N3 N 0.8776(5) 0.3975(4) 0.6149(2) 0.0418(13) Uani 1 1 d . . . . .
N5 N 0.7991(5) 0.3381(3) 0.7337(2) 0.0406(13) Uani 1 1 d . . . . .
N1 N 0.2766(5) 0.9688(4) 0.7177(3) 0.0450(14) Uani 1 1 d . . . . .
O7 O 0.2811(6) 1.1901(4) 0.8168(3) 0.0767(17) Uani 1 1 d . . . . .
N8 N 0.4922(5) 0.9127(4) 0.9147(3) 0.0458(14) Uani 1 1 d . . . . .
O6 O 0.1019(5) 1.0055(5) 0.9271(3) 0.088(2) Uani 1 1 d . . . . .
N2 N 0.3771(6) 0.9240(4) 0.6510(3) 0.0525(15) Uani 1 1 d . . . . .
C56 C 0.2526(7) 1.1126(6) 0.8129(4) 0.059(2) Uani 1 1 d . . . . .
O2 O 1.1639(5) 0.3344(4) 0.6281(3) 0.090(2) Uani 1 1 d . . . . .
O1 O 0.8093(7) 0.1442(4) 0.5989(3) 0.092(2) Uani 1 1 d . . . . .
N9 N 0.6428(6) 0.6314(4) 0.9947(3) 0.0555(16) Uani 1 1 d . U . . .
C77 C 0.6207(6) 0.3322(4) 0.7601(3) 0.0433(16) Uani 1 1 d . . . . .
C11 C 0.8426(6) 0.4661(4) 0.6268(3) 0.0426(16) Uani 1 1 d . . . . .
H11 H 0.835103 0.486942 0.667600 0.051 Uiso 1 1 calc R U . . .
C68 C 0.7023(6) 0.4489(4) 0.8591(3) 0.0420(16) Uani 1 1 d . . . . .
C16 C 0.6672(6) 0.5591(4) 0.6137(3) 0.0431(16) Uani 1 1 d . . . . .
C9 C 0.8357(6) 0.4676(5) 0.4596(3) 0.0434(16) Uani 1 1 d . . . . .
H9 H 0.815933 0.514951 0.444462 0.052 Uiso 1 1 calc R U . . .
C17 C 0.5652(7) 0.4810(5) 0.6001(3) 0.0480(17) Uani 1 1 d . . . . .
C10 C 0.8410(5) 0.4558(4) 0.5226(3) 0.0388(15) Uani 1 1 d . . . . .
C88 C 0.6854(6) 0.6249(4) 0.6661(3) 0.0423(16) Uani 1 1 d . . . . .
C79 C 0.9431(6) 0.4330(4) 0.8318(3) 0.0410(16) Uani 1 1 d . . . . .
C3 C 0.8870(6) 0.3314(5) 0.4434(3) 0.0440(16) Uani 1 1 d . . . . .
C1 C 0.8742(6) 0.3870(4) 0.5482(3) 0.0400(15) Uani 1 1 d . . . . .
C50 C 0.2694(6) 0.8364(4) 0.8986(3) 0.0436(16) Uani 1 1 d . . . . .
O8 O -0.0473(16) 0.951(3) 0.7240(12) 0.067(6) Uani 0.46(7) 1 d D U P A 1
C65 C 0.6629(6) 0.5701(4) 0.9480(3) 0.0436(16) Uani 1 1 d . . . . .
C33 C 0.2498(6) 0.9975(5) 0.6600(3) 0.0446(17) Uani 1 1 d . . . . .
C60 C 0.5299(6) 0.8408(4) 0.9355(3) 0.0434(16) Uani 1 1 d . . . . .
C78 C 0.8228(6) 0.3871(4) 0.7921(3) 0.0411(16) Uani 1 1 d . . . . .
C8 C 0.8612(6) 0.4052(5) 0.4188(3) 0.0440(16) Uani 1 1 d . . . . .
C20 C 0.5999(6) 0.6110(5) 0.7059(3) 0.0455(17) Uani 1 1 d . . . . .
C59 C 0.4908(6) 0.7587(5) 0.8965(3) 0.0460(17) Uani 1 1 d . . . . .
H59 H 0.438067 0.749239 0.856939 0.055 Uiso 1 1 calc R U . . .
C43 C 0.5698(6) 0.9918(4) 0.9012(3) 0.0444(16) Uani 1 1 d . . . . .
C32 C 0.3513(6) 0.9256(5) 0.7107(3) 0.0499(17) Uani 1 1 d . . . . .
H32 H 0.383059 0.898896 0.742921 0.060 Uiso 1 1 calc R U . . .
C48 C 0.4949(6) 1.0314(5) 0.8672(3) 0.0455(17) Uani 1 1 d . . . . .
C49 C 0.3753(6) 0.9073(4) 0.8902(3) 0.0405(16) Uani 1 1 d . . . . .
C23 C 0.5385(6) 0.7880(5) 0.6960(3) 0.0473(17) Uani 1 1 d . . . . .
C70 C 0.7275(6) 0.5989(5) 0.9005(3) 0.0480(17) Uani 1 1 d . . . . .
H70 H 0.758719 0.659688 0.898732 0.058 Uiso 1 1 calc R U . . .
C69 C 0.7458(6) 0.5389(4) 0.8566(3) 0.0445(16) Uani 1 1 d . . . . .
H69 H 0.787818 0.559191 0.824770 0.053 Uiso 1 1 calc R U . . .
C35 C 0.3082(7) 0.9870(5) 0.5546(3) 0.0547(19) Uani 1 1 d . . . . .
H35 H 0.350326 0.966100 0.527483 0.066 Uiso 1 1 calc R U . . .
C51 C 0.1637(6) 0.8087(5) 0.8501(3) 0.0454(17) Uani 1 1 d . . . . .
C22 C 0.6231(6) 0.7766(5) 0.7463(3) 0.0447(17) Uani 1 1 d . . . . .
C34 C 0.3139(6) 0.9693(4) 0.6173(3) 0.0454(16) Uani 1 1 d . . . . .
C76 C 0.4958(7) 0.3083(5) 0.7533(4) 0.0576(19) Uani 1 1 d . . . . .
H76 H 0.460660 0.327716 0.784998 0.069 Uiso 1 1 calc R U . . .
C61 C 0.6078(7) 0.8533(5) 0.9948(3) 0.0536(19) Uani 1 1 d . . . . .
H61 H 0.633680 0.907950 1.021885 0.064 Uiso 1 1 calc R U . . .
C84 C 1.0407(6) 0.4679(5) 0.8009(3) 0.0455(16) Uani 1 1 d . . . . .
C27 C 0.7124(6) 0.8514(5) 0.7848(4) 0.0522(18) Uani 1 1 d . . . . .
C21 C 0.6160(7) 0.6847(4) 0.7615(4) 0.0522(18) Uani 1 1 d . . . . .
H21A H 0.549150 0.663934 0.783170 0.063 Uiso 1 1 calc R U . . .
H21B H 0.689576 0.691227 0.792217 0.063 Uiso 1 1 calc R U . . .
C55 C 0.2680(7) 0.7980(5) 0.9545(4) 0.0540(19) Uani 1 1 d . . . . .
H55 H 0.336782 0.818270 0.987576 0.065 Uiso 1 1 calc R U . . .
C7 C 0.8617(7) 0.4127(6) 0.3527(3) 0.061(2) Uani 1 1 d . . . . .
H7 H 0.849836 0.462084 0.336728 0.073 Uiso 1 1 calc R U . . .
C46 C 0.6680(8) 1.1495(6) 0.8597(4) 0.069(2) Uani 1 1 d . . . . .
H46 H 0.703399 1.203790 0.846350 0.083 Uiso 1 1 calc R U . . .
C66 C 0.6190(7) 0.4796(5) 0.9497(3) 0.056(2) Uani 1 1 d . . . . .
H66 H 0.574953 0.459214 0.980694 0.067 Uiso 1 1 calc R U . . .
C58 C 0.1381(7) 0.9961(5) 0.8825(4) 0.060(2) Uani 1 1 d . . . . .
C62 C 0.6473(7) 0.7850(5) 1.0139(3) 0.058(2) Uani 1 1 d . . . . .
H62 H 0.700362 0.794714 1.053407 0.070 Uiso 1 1 calc R U . . .
C2 C 0.8959(6) 0.3233(5) 0.5084(3) 0.0452(16) Uani 1 1 d . . . . .
H2 H 0.915808 0.276555 0.524415 0.054 Uiso 1 1 calc R U . . .
C19 C 0.5029(7) 0.5311(5) 0.6956(4) 0.0530(18) Uani 1 1 d . . . . .
C72 C 0.6741(6) 0.3034(4) 0.7134(3) 0.0437(16) Uani 1 1 d . . . . .
C36 C 0.2363(6) 1.0376(4) 0.5334(3) 0.059(2) Uani 1 1 d D . . . .
C18 C 0.4876(7) 0.4689(5) 0.6420(4) 0.0532(18) Uani 1 1 d . . . . .
H18 H 0.421275 0.416326 0.634071 0.064 Uiso 1 1 calc R U . . .
C47 C 0.5440(7) 1.1118(5) 0.8454(4) 0.0561(19) Uani 1 1 d . . . . .
H47 H 0.495323 1.138680 0.822378 0.067 Uiso 1 1 calc R U . . .
C67 C 0.6390(7) 0.4180(5) 0.9061(3) 0.0539(19) Uani 1 1 d . . . . .
H67 H 0.610372 0.357259 0.908498 0.065 Uiso 1 1 calc R U . . .
C42 C 0.1807(6) 1.0484(5) 0.6398(4) 0.0549(19) Uani 1 1 d . . . . .
H42 H 0.139323 1.068899 0.667576 0.066 Uiso 1 1 calc R U . . .
C24 C 0.5525(7) 0.8744(5) 0.6820(4) 0.054(2) Uani 1 1 d . . . . .
C63 C 0.6090(6) 0.7026(5) 0.9749(3) 0.0464(17) Uani 1 1 d . . . . .
C85 C 0.8601(8) 0.2126(6) 0.6343(4) 0.062(2) Uani 1 1 d . . . . .
C64 C 0.5292(6) 0.6911(4) 0.9158(3) 0.0453(17) Uani 1 1 d . . . . .
H64 H 0.501627 0.636236 0.888876 0.054 Uiso 1 1 calc R U . . .
C44 C 0.6933(7) 1.0293(5) 0.9151(4) 0.058(2) Uani 1 1 d . . . . .
H44 H 0.742325 1.002591 0.938092 0.070 Uiso 1 1 calc R U . . .
C6 C 0.8793(7) 0.3487(7) 0.3125(4) 0.070(2) Uani 1 1 d . . . . .
H6 H 0.877772 0.354479 0.269327 0.084 Uiso 1 1 calc R U . . .
C4 C 0.9019(6) 0.2644(5) 0.3982(3) 0.0531(18) Uani 1 1 d . . . . .
H4 H 0.913345 0.213630 0.412058 0.064 Uiso 1 1 calc R U . . .
C45 C 0.7421(8) 1.1103(6) 0.8928(4) 0.066(2) Uani 1 1 d . . . . .
H45 H 0.825698 1.137905 0.900552 0.080 Uiso 1 1 calc R U . . .
C75 C 0.4278(7) 0.2542(5) 0.6967(4) 0.067(2) Uani 1 1 d . . . . .
H75 H 0.343748 0.236494 0.689782 0.081 Uiso 1 1 calc R U . . .
C15 C 0.7960(6) 0.7082(5) 0.6808(4) 0.057(2) Uani 1 1 d . . . . .
H15A H 0.859126 0.696718 0.662567 0.086 Uiso 1 1 calc R U . . .
H15B H 0.823373 0.725235 0.726719 0.086 Uiso 1 1 calc R U . . .
H15C H 0.776136 0.755685 0.662549 0.086 Uiso 1 1 calc R U . . .
C80 C 0.9635(7) 0.4422(5) 0.8996(3) 0.0530(19) Uani 1 1 d . . . . .
H80 H 0.899920 0.417261 0.919748 0.064 Uiso 1 1 calc R U . . .
C12 C 0.7587(6) 0.5704(5) 0.5696(3) 0.0470(17) Uani 1 1 d . . . . .
H12A H 0.717154 0.564618 0.525269 0.056 Uiso 1 1 calc R U . . .
H12B H 0.819162 0.629757 0.581494 0.056 Uiso 1 1 calc R U . . .
C54 C 0.1680(8) 0.7313(6) 0.9623(5) 0.070(2) Uani 1 1 d . . . . .
H54 H 0.167938 0.707319 1.000507 0.084 Uiso 1 1 calc R U . . .
C83 C 1.1534(7) 0.5199(5) 0.8403(3) 0.0539(19) Uani 1 1 d . . . . .
H83 H 1.217177 0.547905 0.821153 0.065 Uiso 1 1 calc R U . . .
C73 C 0.6030(7) 0.2494(5) 0.6570(4) 0.060(2) Uani 1 1 d . . . . .
H73 H 0.637349 0.229971 0.624947 0.071 Uiso 1 1 calc R U . . .
O4 O 1.0275(8) 0.2259(6) 0.7912(4) 0.130(3) Uani 1 1 d . . . . .
C81 C 1.0788(8) 0.4887(6) 0.9363(4) 0.069(2) Uani 1 1 d . . . . .
H81 H 1.093763 0.492011 0.980942 0.082 Uiso 1 1 calc R U . . .
C57 C 0.045(2) 0.963(3) 0.7567(19) 0.049(6) Uani 0.46(7) 1 d D U P A 1
C13 C 0.5400(8) 0.4091(5) 0.5428(4) 0.068(2) Uani 1 1 d . . . . .
H13A H 0.544812 0.435828 0.504315 0.101 Uiso 1 1 calc R U . . .
H13B H 0.460291 0.366329 0.538429 0.101 Uiso 1 1 calc R U . . .
H13C H 0.598820 0.379676 0.549361 0.101 Uiso 1 1 calc R U . . .
C87 C 0.9978(9) 0.2646(7) 0.7524(5) 0.081(3) Uani 1 1 d . . . . .
C53 C 0.0660(8) 0.6997(6) 0.9119(5) 0.078(3) Uani 1 1 d . . . . .
H53 H -0.001422 0.652639 0.915637 0.094 Uiso 1 1 calc R U . . .
C41 C 0.1731(6) 1.0692(4) 0.5768(4) 0.060(2) Uani 1 1 d D . . . .
C74 C 0.4793(8) 0.2253(5) 0.6499(4) 0.066(2) Uani 1 1 d . . . . .
H74 H 0.429341 0.188430 0.612458 0.079 Uiso 1 1 calc R U . . .
C82 C 1.1715(7) 0.5303(6) 0.9061(4) 0.063(2) Uani 1 1 d . . . . .
H82 H 1.246797 0.565623 0.930919 0.075 Uiso 1 1 calc R U . . .
C26 C 0.7209(8) 0.9352(5) 0.7686(4) 0.065(2) Uani 1 1 d . . . . .
H26 H 0.781957 0.984891 0.793472 0.078 Uiso 1 1 calc R U . . .
C14 C 0.4135(7) 0.5088(5) 0.7389(4) 0.066(2) Uani 1 1 d . . . . .
H14A H 0.374745 0.552990 0.740683 0.100 Uiso 1 1 calc R U . . .
H14B H 0.455137 0.508130 0.781504 0.100 Uiso 1 1 calc R U . . .
H14C H 0.353528 0.451049 0.722194 0.100 Uiso 1 1 calc R U . . .
C52 C 0.0651(7) 0.7380(5) 0.8571(5) 0.063(2) Uani 1 1 d . . . . .
H52 H -0.003147 0.716084 0.823734 0.076 Uiso 1 1 calc R U . . .
C5 C 0.8992(7) 0.2756(6) 0.3349(4) 0.063(2) Uani 1 1 d . . . . .
H5 H 0.911131 0.232894 0.306575 0.076 Uiso 1 1 calc R U . . .
C25 C 0.6452(8) 0.9484(5) 0.7184(4) 0.061(2) Uani 1 1 d . . . . .
C30 C 0.4647(8) 0.8883(6) 0.6273(4) 0.068(2) Uani 1 1 d . . . . .
H30A H 0.509536 0.929582 0.602223 0.082 Uiso 1 1 calc R U . . .
H30B H 0.421113 0.831846 0.599038 0.082 Uiso 1 1 calc R U . . .
C29 C 0.4331(7) 0.7103(6) 0.6584(4) 0.072(2) Uani 1 1 d . . . . .
H29A H 0.451145 0.691469 0.618268 0.108 Uiso 1 1 calc R U . . .
H29B H 0.362628 0.727747 0.649937 0.108 Uiso 1 1 calc R U . . .
H29C H 0.417830 0.661780 0.682856 0.108 Uiso 1 1 calc R U . . .
C86 C 1.0800(7) 0.3295(5) 0.6498(4) 0.0551(19) Uani 1 1 d . . . . .
C28 C 0.8001(7) 0.8463(6) 0.8432(4) 0.075(3) Uani 1 1 d . . . . .
H28A H 0.755827 0.817674 0.873632 0.113 Uiso 1 1 calc R U . . .
H28B H 0.852146 0.905514 0.863002 0.113 Uiso 1 1 calc R U . . .
H28C H 0.848189 0.812322 0.830240 0.113 Uiso 1 1 calc R U . . .
C71 C 0.7071(11) 0.6420(7) 1.0612(4) 0.103(4) Uani 1 1 d . U . . .
H71A H 0.710890 0.585286 1.070714 0.155 Uiso 1 1 calc R U . . .
H71B H 0.664879 0.663773 1.089870 0.155 Uiso 1 1 calc R U . . .
H71C H 0.787729 0.683854 1.066759 0.155 Uiso 1 1 calc R U . . .
C31 C 0.6611(10) 1.0412(6) 0.7019(5) 0.097(3) Uani 1 1 d . . . . .
H31A H 0.670259 1.042148 0.657999 0.145 Uiso 1 1 calc R U . . .
H31B H 0.731900 1.083661 0.730144 0.145 Uiso 1 1 calc R U . . .
H31C H 0.591147 1.056503 0.707103 0.145 Uiso 1 1 calc R U . . .
C40 C 0.0990(11) 1.1220(6) 0.5602(14) 0.091(4) Uani 0.61(7) 1 d D U P B 1
H40 H 0.059478 1.141086 0.589709 0.109 Uiso 0.61(7) 1 calc R U P B 1
C37 C 0.2164(18) 1.0652(11) 0.4721(7) 0.086(4) Uani 0.61(7) 1 d D U P B 1
H37 H 0.254717 1.047312 0.441393 0.104 Uiso 0.61(7) 1 calc R U P B 1
C38 C 0.1495(19) 1.1133(11) 0.4549(12) 0.089(5) Uani 0.61(7) 1 d D U P B 1
H38 H 0.141729 1.127839 0.413425 0.107 Uiso 0.61(7) 1 calc R U P B 1
C39 C 0.0882(18) 1.1435(10) 0.4993(14) 0.096(5) Uani 0.61(7) 1 d D U P B 1
H39 H 0.040857 1.177953 0.486839 0.115 Uiso 0.61(7) 1 calc R U P B 1
C57A C 0.059(2) 0.992(2) 0.7556(17) 0.052(5) Uani 0.54(7) 1 d D U P A 2
O8A O -0.0320(18) 0.993(3) 0.7277(11) 0.065(6) Uani 0.54(7) 1 d D U P A 2
C40A C 0.1095(16) 1.1189(9) 0.5440(16) 0.087(5) Uani 0.39(7) 1 d D U P B 2
H40A H 0.064116 1.143665 0.566535 0.104 Uiso 0.39(7) 1 calc R U P B 2
C37A C 0.238(2) 1.0521(16) 0.4675(8) 0.085(5) Uani 0.39(7) 1 d D U P B 2
H37A H 0.282435 1.028464 0.443580 0.102 Uiso 0.39(7) 1 calc R U P B 2
C38A C 0.174(3) 1.1005(17) 0.4420(13) 0.094(6) Uani 0.39(7) 1 d D U P B 2
H38A H 0.171500 1.112048 0.399866 0.112 Uiso 0.39(7) 1 calc R U P B 2
C39A C 0.110(3) 1.1330(14) 0.4832(16) 0.092(6) Uani 0.39(7) 1 d D U P B 2
H39A H 0.064492 1.166788 0.466542 0.110 Uiso 0.39(7) 1 calc R U P B 2

loop_
_atom_site_aniso_label
_atom_site_aniso_U_11
_atom_site_aniso_U_22
_atom_site_aniso_U_33
_atom_site_aniso_U_23
_atom_site_aniso_U_13
_atom_site_aniso_U_12
Re1 0.0603(2) 0.05313(19) 0.03960(16) 0.00667(13) 0.01691(14) 0.03493(16)
Re2 0.04287(17) 0.0563(2) 0.04191(17) -0.00110(13) 0.01240(13) 0.02453(14)
O3 0.053(3) 0.061(3) 0.035(3) 0.008(2) 0.010(2) 0.019(2)
O5 0.057(3) 0.052(3) 0.045(3) -0.006(2) 0.004(2) 0.014(2)
N6 0.050(3) 0.035(3) 0.046(3) 0.006(3) 0.017(3) 0.019(3)
N4 0.058(4) 0.049(3) 0.033(3) 0.006(3) 0.014(3) 0.030(3)
N7 0.051(4) 0.044(3) 0.042(3) 0.008(3) 0.016(3) 0.025(3)
N3 0.051(3) 0.045(3) 0.034(3) 0.002(2) 0.011(3) 0.022(3)
N5 0.056(4) 0.036(3) 0.035(3) 0.005(2) 0.013(3) 0.021(3)
N1 0.044(3) 0.048(3) 0.055(4) 0.012(3) 0.018(3) 0.028(3)
O7 0.103(5) 0.057(4) 0.085(4) 0.007(3) 0.032(4) 0.043(4)
N8 0.048(3) 0.046(3) 0.047(3) -0.001(3) 0.008(3) 0.024(3)
O6 0.079(4) 0.125(6) 0.060(4) -0.015(4) 0.035(3) 0.032(4)
N2 0.071(4) 0.062(4) 0.046(3) 0.015(3) 0.029(3) 0.042(3)
C56 0.054(5) 0.080(6) 0.053(5) -0.003(4) 0.018(4) 0.039(5)
O2 0.068(4) 0.109(5) 0.103(5) -0.005(4) 0.038(4) 0.040(4)
O1 0.134(6) 0.043(3) 0.096(5) -0.011(3) 0.055(4) 0.017(4)
N9 0.082(4) 0.065(4) 0.036(3) 0.005(3) 0.015(3) 0.048(4)
C77 0.050(4) 0.031(4) 0.049(4) 0.008(3) 0.013(3) 0.013(3)
C11 0.049(4) 0.051(4) 0.033(4) 0.003(3) 0.011(3) 0.024(3)
C68 0.046(4) 0.042(4) 0.045(4) 0.001(3) 0.014(3) 0.024(3)
C16 0.051(4) 0.046(4) 0.047(4) 0.018(3) 0.012(3) 0.033(4)
C9 0.041(4) 0.050(4) 0.038(4) 0.008(3) 0.012(3) 0.012(3)
C17 0.058(5) 0.043(4) 0.048(4) 0.007(3) 0.005(4) 0.027(4)
C10 0.032(3) 0.047(4) 0.039(4) 0.000(3) 0.011(3) 0.016(3)
C88 0.048(4) 0.044(4) 0.046(4) 0.006(3) 0.011(3) 0.030(3)
C79 0.058(4) 0.036(4) 0.036(4) 0.002(3) 0.012(3) 0.026(3)
C3 0.033(4) 0.056(4) 0.034(4) -0.009(3) 0.006(3) 0.009(3)
C1 0.039(4) 0.044(4) 0.039(4) 0.005(3) 0.012(3) 0.014(3)
C50 0.044(4) 0.044(4) 0.044(4) -0.003(3) 0.013(3) 0.017(3)
O8 0.047(8) 0.063(15) 0.077(9) 0.011(11) -0.004(7) 0.009(8)
C65 0.056(4) 0.045(4) 0.037(4) 0.002(3) 0.009(3) 0.028(3)
C33 0.036(4) 0.050(4) 0.049(4) -0.006(3) 0.010(3) 0.020(3)
C60 0.043(4) 0.047(4) 0.044(4) -0.001(3) 0.010(3) 0.023(3)
C78 0.061(4) 0.036(4) 0.037(4) 0.014(3) 0.017(3) 0.026(3)
C8 0.038(4) 0.057(4) 0.033(4) 0.003(3) 0.009(3) 0.012(3)
C20 0.054(4) 0.058(5) 0.044(4) 0.014(3) 0.016(3) 0.041(4)
C59 0.049(4) 0.055(4) 0.037(4) -0.001(3) 0.010(3) 0.024(4)
C43 0.043(4) 0.038(4) 0.051(4) -0.004(3) 0.011(3) 0.014(3)
C32 0.053(4) 0.056(5) 0.046(4) 0.014(3) 0.014(3) 0.023(4)
C48 0.043(4) 0.049(4) 0.048(4) 0.001(3) 0.014(3) 0.019(3)
C49 0.040(4) 0.043(4) 0.040(4) -0.005(3) 0.008(3) 0.018(3)
C23 0.052(4) 0.050(4) 0.055(4) 0.009(3) 0.028(4) 0.030(4)
C70 0.055(4) 0.044(4) 0.054(4) 0.012(3) 0.019(4) 0.024(4)
C69 0.054(4) 0.045(4) 0.046(4) 0.013(3) 0.024(3) 0.024(3)
C35 0.077(5) 0.056(5) 0.044(4) 0.009(3) 0.021(4) 0.035(4)
C51 0.044(4) 0.048(4) 0.048(4) 0.001(3) 0.013(3) 0.021(3)
C22 0.048(4) 0.053(4) 0.049(4) 0.008(3) 0.026(3) 0.031(4)
C34 0.056(4) 0.039(4) 0.044(4) 0.010(3) 0.019(3) 0.015(3)
C76 0.054(5) 0.051(5) 0.068(5) 0.002(4) 0.017(4) 0.018(4)
C61 0.062(5) 0.046(4) 0.050(4) -0.011(3) -0.005(4) 0.027(4)
C84 0.048(4) 0.055(4) 0.042(4) 0.007(3) 0.015(3) 0.027(4)
C27 0.040(4) 0.052(5) 0.066(5) -0.001(4) 0.018(4) 0.017(4)
C21 0.064(5) 0.043(4) 0.055(4) 0.005(3) 0.015(4) 0.025(4)
C55 0.063(5) 0.055(5) 0.050(4) 0.001(4) 0.019(4) 0.026(4)
C7 0.054(5) 0.082(6) 0.042(4) 0.009(4) 0.017(4) 0.011(4)
C46 0.069(6) 0.053(5) 0.090(6) 0.015(4) 0.026(5) 0.020(4)
C66 0.075(5) 0.064(5) 0.048(4) 0.017(4) 0.034(4) 0.037(4)
C58 0.044(4) 0.068(5) 0.061(5) -0.009(4) 0.011(4) 0.014(4)
C62 0.069(5) 0.058(5) 0.043(4) -0.002(4) -0.004(4) 0.027(4)
C2 0.047(4) 0.049(4) 0.040(4) -0.005(3) 0.007(3) 0.020(3)
C19 0.052(4) 0.052(5) 0.063(5) 0.013(4) 0.019(4) 0.025(4)
C72 0.053(4) 0.038(4) 0.040(4) 0.008(3) 0.005(3) 0.018(3)
C36 0.076(5) 0.057(5) 0.043(4) 0.008(4) -0.003(4) 0.029(4)
C18 0.052(4) 0.046(4) 0.062(5) 0.007(4) 0.014(4) 0.016(4)
C47 0.055(5) 0.051(5) 0.066(5) 0.016(4) 0.018(4) 0.019(4)
C67 0.074(5) 0.044(4) 0.061(5) 0.018(4) 0.036(4) 0.030(4)
C42 0.052(4) 0.060(5) 0.054(5) 0.000(4) 0.008(4) 0.026(4)
C24 0.066(5) 0.070(5) 0.057(5) 0.027(4) 0.044(4) 0.047(5)
C63 0.060(4) 0.054(4) 0.039(4) 0.009(3) 0.015(3) 0.036(4)
C85 0.094(6) 0.060(5) 0.063(5) 0.032(4) 0.045(5) 0.046(5)
C64 0.053(4) 0.042(4) 0.043(4) -0.002(3) 0.020(3) 0.017(3)
C44 0.057(5) 0.055(5) 0.063(5) -0.005(4) 0.005(4) 0.028(4)
C6 0.058(5) 0.108(7) 0.037(4) -0.002(5) 0.017(4) 0.019(5)
C4 0.051(4) 0.057(5) 0.049(4) -0.009(4) 0.013(3) 0.019(4)
C45 0.053(5) 0.063(5) 0.077(6) -0.002(5) 0.018(4) 0.012(4)
C75 0.051(5) 0.059(5) 0.086(6) 0.008(5) 0.013(5) 0.011(4)
C15 0.047(4) 0.055(5) 0.071(5) -0.008(4) 0.016(4) 0.022(4)
C80 0.069(5) 0.066(5) 0.040(4) 0.011(4) 0.017(4) 0.041(4)
C12 0.060(4) 0.051(4) 0.044(4) 0.009(3) 0.017(3) 0.035(4)
C54 0.063(5) 0.067(6) 0.084(6) 0.028(5) 0.023(5) 0.019(5)
C83 0.054(5) 0.067(5) 0.045(4) 0.006(4) 0.016(4) 0.025(4)
C73 0.065(5) 0.044(4) 0.062(5) -0.007(4) 0.009(4) 0.014(4)
O4 0.182(8) 0.169(8) 0.099(6) 0.069(6) 0.033(6) 0.127(7)
C81 0.084(6) 0.096(7) 0.035(4) 0.002(4) 0.001(4) 0.050(5)
C57 0.048(9) 0.054(13) 0.049(8) 0.011(11) 0.019(8) 0.018(8)
C13 0.076(6) 0.068(6) 0.058(5) -0.002(4) 0.005(4) 0.032(5)
C87 0.105(7) 0.098(7) 0.075(6) 0.021(5) 0.037(6) 0.072(6)
C53 0.060(6) 0.062(6) 0.112(8) 0.016(6) 0.030(6) 0.015(5)
C41 0.059(5) 0.048(5) 0.064(5) -0.003(4) -0.007(4) 0.021(4)
C74 0.066(6) 0.045(5) 0.073(6) -0.004(4) 0.009(4) 0.008(4)
C82 0.051(5) 0.088(6) 0.049(5) -0.009(4) 0.001(4) 0.034(4)
C26 0.061(5) 0.051(5) 0.087(6) -0.008(4) 0.045(5) 0.014(4)
C14 0.067(5) 0.061(5) 0.078(6) 0.011(4) 0.036(5) 0.019(4)
C52 0.044(5) 0.054(5) 0.087(6) 0.014(5) 0.013(4) 0.011(4)
C5 0.052(5) 0.091(6) 0.042(4) -0.015(4) 0.018(4) 0.020(5)
C25 0.076(6) 0.055(5) 0.075(6) 0.023(4) 0.052(5) 0.030(5)
C30 0.098(6) 0.085(6) 0.062(5) 0.027(4) 0.047(5) 0.068(5)
C29 0.062(5) 0.079(6) 0.080(6) 0.005(5) -0.001(5) 0.041(5)
C86 0.063(5) 0.057(5) 0.050(4) -0.004(4) 0.011(4) 0.031(4)
C28 0.055(5) 0.083(6) 0.079(6) -0.010(5) 0.004(4) 0.026(5)
C71 0.183(11) 0.110(8) 0.048(5) 0.008(5) -0.002(6) 0.108(8)
C31 0.144(10) 0.056(6) 0.123(9) 0.034(6) 0.084(8) 0.045(6)
C40 0.143(8) 0.123(7) 0.049(7) 0.014(6) 0.016(6) 0.104(7)
C37 0.143(8) 0.108(7) 0.045(6) 0.021(6) 0.018(6) 0.091(7)
C38 0.152(8) 0.113(7) 0.048(7) 0.019(6) 0.021(7) 0.105(7)
C39 0.152(8) 0.126(7) 0.054(8) 0.013(6) 0.018(7) 0.110(6)
C57A 0.056(8) 0.045(11) 0.059(8) 0.016(10) 0.027(7) 0.013(8)
O8A 0.046(8) 0.080(15) 0.075(8) 0.025(10) 0.017(6) 0.025(8)
C40A 0.141(9) 0.115(8) 0.050(8) 0.019(7) 0.016(7) 0.107(7)
C37A 0.142(9) 0.105(8) 0.048(8) 0.023(7) 0.015(8) 0.097(8)
C38A 0.150(9) 0.117(8) 0.051(8) 0.014(7) 0.017(8) 0.100(8)
C39A 0.149(9) 0.119(8) 0.051(9) 0.020(7) 0.018(8) 0.108(8)

loop_
_atom_type_symbol
_atom_type_description
_atom_type_scat_dispersion_real
_atom_type_scat_dispersion_imag
_atom_type_scat_source
C C 0.0033 0.0016 'International Tables Vol C Tables 4.2.6.8 and 6.1.1.4'
H H 0.0000 0.0000 'International Tables Vol C Tables 4.2.6.8 and 6.1.1.4'
N N 0.0061 0.0033 'International Tables Vol C Tables 4.2.6.8 and 6.1.1.4'
O O 0.0106 0.0060 'International Tables Vol C Tables 4.2.6.8 and 6.1.1.4'
Re Re -1.0185 7.2310 'International Tables Vol C Tables 4.2.6.8 and 6.1.1.4'

loop_
_geom_angle_atom_site_label_1
_geom_angle_atom_site_label_2
_geom_angle_atom_site_label_3
_geom_angle
_geom_angle_site_symmetry_1
_geom_angle_site_symmetry_3
_geom_angle_publ_flag
C85 Re1 C86 88.3(3) . . ?
C85 Re1 C87 88.8(4) . . ?
C86 Re1 C87 90.0(3) . . ?
C85 Re1 O3 175.0(3) . . ?
C86 Re1 O3 92.9(3) . . ?
C87 Re1 O3 96.1(3) . . ?
C85 Re1 N3 93.7(3) . . ?
C86 Re1 N3 92.6(3) . . ?
C87 Re1 N3 176.4(3) . . ?
O3 Re1 N3 81.42(18) . . ?
C85 Re1 N5 99.6(3) . . ?
C86 Re1 N5 172.1(3) . . ?
C87 Re1 N5 91.3(3) . . ?
O3 Re1 N5 79.22(18) . . ?
N3 Re1 N5 85.69(19) . . ?
C56 Re2 C57A 82.7(11) . . ?
C56 Re2 C57 95.7(14) . . ?
C56 Re2 C58 88.2(3) . . ?
C57A Re2 C58 89.0(13) . . ?
C57 Re2 C58 87.3(14) . . ?
C56 Re2 O5 177.2(2) . . ?
C57A Re2 O5 98.9(11) . . ?
C57 Re2 O5 86.0(14) . . ?
C58 Re2 O5 94.1(3) . . ?
C56 Re2 N7 99.0(3) . . ?
C57A Re2 N7 177.1(12) . . ?
C57 Re2 N7 165.3(14) . . ?
C58 Re2 N7 93.5(3) . . ?
O5 Re2 N7 79.27(19) . . ?
C56 Re2 N1 94.6(3) . . ?
C57A Re2 N1 90.9(12) . . ?
C57 Re2 N1 92.0(14) . . ?
C58 Re2 N1 177.2(3) . . ?
O5 Re2 N1 83.16(19) . . ?
N7 Re2 N1 86.54(19) . . ?
C84 O3 Re1 119.5(4) . . ?
C51 O5 Re2 119.0(4) . . ?
C78 N6 C77 107.2(5) . . ?
C78 N6 C68 127.0(6) . . ?
C77 N6 C68 123.1(5) . . ?
C11 N4 C10 107.4(5) . . ?
C11 N4 C12 126.7(5) . . ?
C10 N4 C12 125.0(5) . . ?
C49 N7 C48 106.4(5) . . ?
C49 N7 Re2 123.0(4) . . ?
C48 N7 Re2 130.4(4) . . ?
C11 N3 C1 105.2(5) . . ?
C11 N3 Re1 126.6(4) . . ?
C1 N3 Re1 128.0(4) . . ?
C78 N5 C72 106.9(5) . . ?
C78 N5 Re1 122.3(5) . . ?
C72 N5 Re1 130.8(4) . . ?
C32 N1 C33 106.6(5) . . ?
C32 N1 Re2 125.6(5) . . ?
C33 N1 Re2 127.8(4) . . ?
C49 N8 C43 107.8(5) . . ?
C49 N8 C60 126.0(6) . . ?
C43 N8 C60 124.5(6) . . ?
C32 N2 C34 107.2(5) . . ?
C32 N2 C30 127.7(6) . . ?
C34 N2 C30 124.9(6) . . ?
O7 C56 Re2 179.3(8) . . ?
C63 N9 C65 119.6(5) . . ?
C63 N9 C71 118.1(6) . . ?
C65 N9 C71 116.9(6) . . ?
C72 C77 C76 122.8(7) . . ?
C72 C77 N6 105.9(6) . . ?
C76 C77 N6 131.3(6) . . ?
N3 C11 N4 113.8(5) . . ?
N3 C11 H11 123.1 . . ?
N4 C11 H11 123.1 . . ?
C69 C68 C67 120.3(6) . . ?
C69 C68 N6 119.6(6) . . ?
C67 C68 N6 120.0(6) . . ?
C88 C16 C17 121.0(6) . . ?
C88 C16 C12 120.7(6) . . ?
C17 C16 C12 118.2(6) . . ?
C10 C9 C8 117.1(6) . . ?
C10 C9 H9 121.5 . . ?
C8 C9 H9 121.5 . . ?
C18 C17 C16 117.8(6) . . ?
C18 C17 C13 119.3(7) . . ?
C16 C17 C13 122.9(7) . . ?
C9 C10 N4 131.7(6) . . ?
C9 C10 C1 123.6(6) . . ?
N4 C10 C1 104.8(5) . . ?
C16 C88 C20 118.8(6) . . ?
C16 C88 C15 120.7(6) . . ?
C20 C88 C15 120.5(6) . . ?
C80 C79 C84 120.2(7) . . ?
C80 C79 C78 121.1(6) . . ?
C84 C79 C78 118.6(6) . . ?
C2 C3 C8 121.5(6) . . ?
C2 C3 C4 120.7(7) . . ?
C8 C3 C4 117.7(6) . . ?
C2 C1 C10 120.2(6) . . ?
C2 C1 N3 131.0(6) . . ?
C10 C1 N3 108.8(5) . . ?
C55 C50 C51 119.0(7) . . ?
C55 C50 C49 121.9(6) . . ?
C51 C50 C49 119.0(6) . . ?
C66 C65 C70 118.0(6) . . ?
C66 C65 N9 119.9(6) . . ?
C70 C65 N9 122.1(6) . . ?
N1 C33 C42 132.8(6) . . ?
N1 C33 C34 108.2(6) . . ?
C42 C33 C34 119.0(7) . . ?
C59 C60 C61 118.8(6) . . ?
C59 C60 N8 120.6(6) . . ?
C61 C60 N8 120.6(6) . . ?
N5 C78 N6 110.4(6) . . ?
N5 C78 C79 125.0(6) . . ?
N6 C78 C79 124.5(6) . . ?
C9 C8 C7 121.7(7) . . ?
C9 C8 C3 119.7(6) . . ?
C7 C8 C3 118.6(6) . . ?
C19 C20 C88 120.7(6) . . ?
C19 C20 C21 120.3(6) . . ?
C88 C20 C21 119.1(7) . . ?
C64 C59 C60 120.4(6) . . ?
C64 C59 H59 119.8 . . ?
C60 C59 H59 119.8 . . ?
C44 C43 C48 122.6(7) . . ?
C44 C43 N8 131.7(7) . . ?
C48 C43 N8 105.7(6) . . ?
N1 C32 N2 112.3(6) . . ?
N1 C32 H32 123.9 . . ?
N2 C32 H32 123.9 . . ?
C47 C48 C43 120.6(7) . . ?
C47 C48 N7 130.6(6) . . ?
C43 C48 N7 108.8(6) . . ?
N7 C49 N8 111.3(6) . . ?
N7 C49 C50 125.2(6) . . ?
N8 C49 C50 123.4(6) . . ?
C24 C23 C22 119.0(7) . . ?
C24 C23 C29 119.6(7) . . ?
C22 C23 C29 121.4(6) . . ?
C69 C70 C65 121.0(6) . . ?
C69 C70 H70 119.5 . . ?
C65 C70 H70 119.5 . . ?
C70 C69 C68 120.4(6) . . ?
C70 C69 H69 119.8 . . ?
C68 C69 H69 119.8 . . ?
C34 C35 C36 117.5(7) . . ?
C34 C35 H35 121.2 . . ?
C36 C35 H35 121.2 . . ?
O5 C51 C52 119.9(7) . . ?
O5 C51 C50 121.5(6) . . ?
C52 C51 C50 118.6(7) . . ?
C27 C22 C23 119.7(6) . . ?
C27 C22 C21 118.9(7) . . ?
C23 C22 C21 121.3(7) . . ?
N2 C34 C35 130.6(6) . . ?
N2 C34 C33 105.8(6) . . ?
C35 C34 C33 123.7(7) . . ?
C75 C76 C77 115.6(7) . . ?
C75 C76 H76 122.2 . . ?
C77 C76 H76 122.2 . . ?
C62 C61 C60 120.6(6) . . ?
C62 C61 H61 119.7 . . ?
C60 C61 H61 119.7 . . ?
O3 C84 C83 120.4(6) . . ?
O3 C84 C79 122.2(6) . . ?
C83 C84 C79 117.4(6) . . ?
C26 C27 C22 118.2(7) . . ?
C26 C27 C28 118.3(7) . . ?
C22 C27 C28 123.5(7) . . ?
C22 C21 C20 118.6(6) . . ?
C22 C21 H21A 107.7 . . ?
C20 C21 H21A 107.7 . . ?
C22 C21 H21B 107.7 . . ?
C20 C21 H21B 107.7 . . ?
H21A C21 H21B 107.1 . . ?
C54 C55 C50 121.7(8) . . ?
C54 C55 H55 119.1 . . ?
C50 C55 H55 119.1 . . ?
C6 C7 C8 121.2(8) . . ?
C6 C7 H7 119.4 . . ?
C8 C7 H7 119.4 . . ?
C47 C46 C45 122.8(8) . . ?
C47 C46 H46 118.6 . . ?
C45 C46 H46 118.6 . . ?
C65 C66 C67 121.7(7) . . ?
C65 C66 H66 119.2 . . ?
C67 C66 H66 119.2 . . ?
O6 C58 Re2 176.9(8) . . ?
C63 C62 C61 120.9(7) . . ?
C63 C62 H62 119.5 . . ?
C61 C62 H62 119.5 . . ?
C1 C2 C3 117.7(6) . . ?
C1 C2 H2 121.1 . . ?
C3 C2 H2 121.1 . . ?
C18 C19 C20 118.0(7) . . ?
C18 C19 C14 118.4(7) . . ?
C20 C19 C14 123.6(7) . . ?
C73 C72 C77 120.1(7) . . ?
C73 C72 N5 130.3(7) . . ?
C77 C72 N5 109.5(6) . . ?
C35 C36 C37 128.4(14) . . ?
C35 C36 C37A 112.4(18) . . ?
C35 C36 C41 119.6(7) . . ?
C37 C36 C41 112.0(14) . . ?
C37A C36 C41 128.0(18) . . ?
C17 C18 C19 123.5(7) . . ?
C17 C18 H18 118.3 . . ?
C19 C18 H18 118.3 . . ?
C46 C47 C48 116.7(7) . . ?
C46 C47 H47 121.6 . . ?
C48 C47 H47 121.6 . . ?
C68 C67 C66 118.7(7) . . ?
C68 C67 H67 120.6 . . ?
C66 C67 H67 120.6 . . ?
C33 C42 C41 119.5(7) . . ?
C33 C42 H42 120.2 . . ?
C41 C42 H42 120.2 . . ?
C25 C24 C23 121.0(7) . . ?
C25 C24 C30 118.9(7) . . ?
C23 C24 C30 120.2(8) . . ?
C62 C63 N9 121.8(6) . . ?
C62 C63 C64 117.5(6) . . ?
N9 C63 C64 120.6(6) . . ?
O1 C85 Re1 176.5(7) . . ?
C59 C64 C63 121.7(6) . . ?
C59 C64 H64 119.1 . . ?
C63 C64 H64 119.1 . . ?
C43 C44 C45 116.4(7) . . ?
C43 C44 H44 121.8 . . ?
C45 C44 H44 121.8 . . ?
C7 C6 C5 120.8(8) . . ?
C7 C6 H6 119.6 . . ?
C5 C6 H6 119.6 . . ?
C5 C4 C3 120.1(7) . . ?
C5 C4 H4 120.0 . . ?
C3 C4 H4 120.0 . . ?
C46 C45 C44 120.9(8) . . ?
C46 C45 H45 119.5 . . ?
C44 C45 H45 119.5 . . ?
C74 C75 C76 122.4(8) . . ?
C74 C75 H75 118.8 . . ?
C76 C75 H75 118.8 . . ?
C88 C15 H15A 109.5 . . ?
C88 C15 H15B 109.5 . . ?
H15A C15 H15B 109.5 . . ?
C88 C15 H15C 109.5 . . ?
H15A C15 H15C 109.5 . . ?
H15B C15 H15C 109.5 . . ?
C81 C80 C79 119.8(7) . . ?
C81 C80 H80 120.1 . . ?
C79 C80 H80 120.1 . . ?
N4 C12 C16 111.1(5) . . ?
N4 C12 H12A 109.4 . . ?
C16 C12 H12A 109.4 . . ?
N4 C12 H12B 109.4 . . ?
C16 C12 H12B 109.4 . . ?
H12A C12 H12B 108.0 . . ?
C55 C54 C53 118.8(8) . . ?
C55 C54 H54 120.6 . . ?
C53 C54 H54 120.6 . . ?
C82 C83 C84 121.6(7) . . ?
C82 C83 H83 119.2 . . ?
C84 C83 H83 119.2 . . ?
C74 C73 C72 117.5(7) . . ?
C74 C73 H73 121.2 . . ?
C72 C73 H73 121.2 . . ?
C82 C81 C80 119.7(7) . . ?
C82 C81 H81 120.2 . . ?
C80 C81 H81 120.2 . . ?
O8 C57 Re2 176(4) . . ?
C17 C13 H13A 109.5 . . ?
C17 C13 H13B 109.5 . . ?
H13A C13 H13B 109.5 . . ?
C17 C13 H13C 109.5 . . ?
H13A C13 H13C 109.5 . . ?
H13B C13 H13C 109.5 . . ?
O4 C87 Re1 177.6(11) . . ?
C52 C53 C54 120.1(8) . . ?
C52 C53 H53 119.9 . . ?
C54 C53 H53 119.9 . . ?
C42 C41 C40A 131.2(18) . . ?
C42 C41 C40 115.5(14) . . ?
C42 C41 C36 120.7(7) . . ?
C40A C41 C36 108.2(18) . . ?
C40 C41 C36 123.9(14) . . ?
C75 C74 C73 121.6(8) . . ?
C75 C74 H74 119.2 . . ?
C73 C74 H74 119.2 . . ?
C83 C82 C81 120.8(7) . . ?
C83 C82 H82 119.6 . . ?
C81 C82 H82 119.6 . . ?
C25 C26 C27 123.7(8) . . ?
C25 C26 H26 118.2 . . ?
C27 C26 H26 118.2 . . ?
C19 C14 H14A 109.5 . . ?
C19 C14 H14B 109.5 . . ?
H14A C14 H14B 109.5 . . ?
C19 C14 H14C 109.5 . . ?
H14A C14 H14C 109.5 . . ?
H14B C14 H14C 109.5 . . ?
C53 C52 C51 121.4(8) . . ?
C53 C52 H52 119.3 . . ?
C51 C52 H52 119.3 . . ?
C6 C5 C4 121.4(7) . . ?
C6 C5 H5 119.3 . . ?
C4 C5 H5 119.3 . . ?
C26 C25 C24 118.2(7) . . ?
C26 C25 C31 121.3(9) . . ?
C24 C25 C31 120.5(9) . . ?
N2 C30 C24 111.8(6) . . ?
N2 C30 H30A 109.2 . . ?
C24 C30 H30A 109.2 . . ?
N2 C30 H30B 109.2 . . ?
C24 C30 H30B 109.2 . . ?
H30A C30 H30B 107.9 . . ?
C23 C29 H29A 109.5 . . ?
C23 C29 H29B 109.5 . . ?
H29A C29 H29B 109.5 . . ?
C23 C29 H29C 109.5 . . ?
H29A C29 H29C 109.5 . . ?
H29B C29 H29C 109.5 . . ?
O2 C86 Re1 178.5(7) . . ?
C27 C28 H28A 109.5 . . ?
C27 C28 H28B 109.5 . . ?
H28A C28 H28B 109.5 . . ?
C27 C28 H28C 109.5 . . ?
H28A C28 H28C 109.5 . . ?
H28B C28 H28C 109.5 . . ?
N9 C71 H71A 109.5 . . ?
N9 C71 H71B 109.5 . . ?
H71A C71 H71B 109.5 . . ?
N9 C71 H71C 109.5 . . ?
H71A C71 H71C 109.5 . . ?
H71B C71 H71C 109.5 . . ?
C25 C31 H31A 109.5 . . ?
C25 C31 H31B 109.5 . . ?
H31A C31 H31B 109.5 . . ?
C25 C31 H31C 109.5 . . ?
H31A C31 H31C 109.5 . . ?
H31B C31 H31C 109.5 . . ?
C39 C40 C41 117.6(13) . . ?
C39 C40 H40 121.2 . . ?
C41 C40 H40 121.2 . . ?
C38 C37 C36 126.1(15) . . ?
C38 C37 H37 117.0 . . ?
C36 C37 H37 117.0 . . ?
C37 C38 C39 120.3(13) . . ?
C37 C38 H38 119.9 . . ?
C39 C38 H38 119.9 . . ?
C40 C39 C38 120.1(13) . . ?
C40 C39 H39 120.0 . . ?
C38 C39 H39 120.0 . . ?
O8A C57A Re2 176(3) . . ?
C39A C40A C41 124.8(18) . . ?
C39A C40A H40A 117.6 . . ?
C41 C40A H40A 117.6 . . ?
C38A C37A C36 118.1(17) . . ?
C38A C37A H37A 120.9 . . ?
C36 C37A H37A 120.9 . . ?
C37A C38A C39A 115.8(15) . . ?
C37A C38A H38A 122.1 . . ?
C39A C38A H38A 122.1 . . ?
C40A C39A C38A 125.1(16) . . ?
C40A C39A H39A 117.4 . . ?
C38A C39A H39A 117.4 . . ?

loop_
_geom_bond_atom_site_label_1
_geom_bond_atom_site_label_2
_geom_bond_distance
_geom_bond_site_symmetry_2
_geom_bond_publ_flag
Re1 C85 1.878(9) . ?
Re1 C86 1.901(8) . ?
Re1 C87 1.919(10) . ?
Re1 O3 2.117(5) . ?
Re1 N3 2.181(5) . ?
Re1 N5 2.190(5) . ?
Re2 C56 1.891(9) . ?
Re2 C57A 1.907(13) . ?
Re2 C57 1.910(13) . ?
Re2 C58 1.935(8) . ?
Re2 O5 2.118(5) . ?
Re2 N7 2.204(5) . ?
Re2 N1 2.229(5) . ?
O3 C84 1.301(8) . ?
O5 C51 1.329(8) . ?
N6 C78 1.379(8) . ?
N6 C77 1.404(8) . ?
N6 C68 1.449(7) . ?
N4 C11 1.339(8) . ?
N4 C10 1.398(7) . ?
N4 C12 1.465(8) . ?
N7 C49 1.326(8) . ?
N7 C48 1.414(9) . ?
N3 C11 1.309(8) . ?
N3 C1 1.407(8) . ?
N5 C78 1.342(8) . ?
N5 C72 1.387(8) . ?
N1 C32 1.307(8) . ?
N1 C33 1.375(9) . ?
O7 C56 1.166(9) . ?
N8 C49 1.374(8) . ?
N8 C43 1.396(9) . ?
N8 C60 1.439(8) . ?
O6 C58 1.124(9) . ?
N2 C32 1.356(8) . ?
N2 C34 1.366(8) . ?
N2 C30 1.473(8) . ?
O2 C86 1.153(9) . ?
O1 C85 1.183(10) . ?
N9 C63 1.398(8) . ?
N9 C65 1.433(8) . ?
N9 C71 1.459(10) . ?
C77 C72 1.385(9) . ?
C77 C76 1.390(10) . ?
C11 H11 0.9300 . ?
C68 C69 1.374(9) . ?
C68 C67 1.386(9) . ?
C16 C88 1.398(9) . ?
C16 C17 1.402(10) . ?
C16 C12 1.533(9) . ?
C9 C10 1.365(9) . ?
C9 C8 1.402(9) . ?
C9 H9 0.9300 . ?
C17 C18 1.373(10) . ?
C17 C13 1.514(10) . ?
C10 C1 1.406(9) . ?
C88 C20 1.410(9) . ?
C88 C15 1.507(10) . ?
C79 C80 1.408(9) . ?
C79 C84 1.417(9) . ?
C79 C78 1.452(9) . ?
C3 C2 1.389(9) . ?
C3 C8 1.432(10) . ?
C3 C4 1.447(9) . ?
C1 C2 1.380(8) . ?
C50 C55 1.388(10) . ?
C50 C51 1.404(9) . ?
C50 C49 1.453(9) . ?
O8 C57 1.147(14) . ?
C65 C66 1.378(10) . ?
C65 C70 1.396(9) . ?
C33 C42 1.377(9) . ?
C33 C34 1.411(9) . ?
C60 C59 1.380(9) . ?
C60 C61 1.390(9) . ?
C8 C7 1.422(9) . ?
C20 C19 1.392(10) . ?
C20 C21 1.530(9) . ?
C59 C64 1.370(9) . ?
C59 H59 0.9300 . ?
C43 C44 1.367(10) . ?
C43 C48 1.395(9) . ?
C32 H32 0.9300 . ?
C48 C47 1.389(10) . ?
C23 C24 1.404(10) . ?
C23 C22 1.408(9) . ?
C23 C29 1.497(11) . ?
C70 C69 1.370(9) . ?
C70 H70 0.9300 . ?
C69 H69 0.9300 . ?
C35 C34 1.385(9) . ?
C35 C36 1.403(10) . ?
C35 H35 0.9300 . ?
C51 C52 1.386(10) . ?
C22 C27 1.396(10) . ?
C22 C21 1.512(9) . ?
C76 C75 1.375(11) . ?
C76 H76 0.9300 . ?
C61 C62 1.386(10) . ?
C61 H61 0.9300 . ?
C84 C83 1.405(10) . ?
C27 C26 1.391(11) . ?
C27 C28 1.510(11) . ?
C21 H21A 0.9700 . ?
C21 H21B 0.9700 . ?
C55 C54 1.369(11) . ?
C55 H55 0.9300 . ?
C7 C6 1.363(11) . ?
C7 H7 0.9300 . ?
C46 C47 1.372(11) . ?
C46 C45 1.375(11) . ?
C46 H46 0.9300 . ?
C66 C67 1.393(9) . ?
C66 H66 0.9300 . ?
C62 C63 1.385(10) . ?
C62 H62 0.9300 . ?
C2 H2 0.9300 . ?
C19 C18 1.387(10) . ?
C19 C14 1.503(10) . ?
C72 C73 1.380(9) . ?
C36 C37 1.422(14) . ?
C36 C37A 1.444(17) . ?
C36 C41 1.437(11) . ?
C18 H18 0.9300 . ?
C47 H47 0.9300 . ?
C67 H67 0.9300 . ?
C42 C41 1.406(11) . ?
C42 H42 0.9300 . ?
C24 C25 1.389(11) . ?
C24 C30 1.512(11) . ?
C63 C64 1.401(9) . ?
C64 H64 0.9300 . ?
C44 C45 1.401(11) . ?
C44 H44 0.9300 . ?
C6 C5 1.374(12) . ?
C6 H6 0.9300 . ?
C4 C5 1.372(10) . ?
C4 H4 0.9300 . ?
C45 H45 0.9300 . ?
C75 C74 1.372(11) . ?
C75 H75 0.9300 . ?
C15 H15A 0.9600 . ?
C15 H15B 0.9600 . ?
C15 H15C 0.9600 . ?
C80 C81 1.388(11) . ?
C80 H80 0.9300 . ?
C12 H12A 0.9700 . ?
C12 H12B 0.9700 . ?
C54 C53 1.397(12) . ?
C54 H54 0.9300 . ?
C83 C82 1.367(10) . ?
C83 H83 0.9300 . ?
C73 C74 1.376(11) . ?
C73 H73 0.9300 . ?
O4 C87 1.152(10) . ?
C81 C82 1.387(11) . ?
C81 H81 0.9300 . ?
C13 H13A 0.9600 . ?
C13 H13B 0.9600 . ?
C13 H13C 0.9600 . ?
C53 C52 1.366(12) . ?
C53 H53 0.9300 . ?
C41 C40A 1.414(16) . ?
C41 C40 1.429(14) . ?
C74 H74 0.9300 . ?
C82 H82 0.9300 . ?
C26 C25 1.354(12) . ?
C26 H26 0.9300 . ?
C14 H14A 0.9600 . ?
C14 H14B 0.9600 . ?
C14 H14C 0.9600 . ?
C52 H52 0.9300 . ?
C5 H5 0.9300 . ?
C25 C31 1.517(11) . ?
C30 H30A 0.9700 . ?
C30 H30B 0.9700 . ?
C29 H29A 0.9600 . ?
C29 H29B 0.9600 . ?
C29 H29C 0.9600 . ?
C28 H28A 0.9600 . ?
C28 H28B 0.9600 . ?
C28 H28C 0.9600 . ?
C71 H71A 0.9600 . ?
C71 H71B 0.9600 . ?
C71 H71C 0.9600 . ?
C31 H31A 0.9600 . ?
C31 H31B 0.9600 . ?
C31 H31C 0.9600 . ?
C40 C39 1.367(17) . ?
C40 H40 0.9300 . ?
C37 C38 1.305(16) . ?
C37 H37 0.9300 . ?
C38 C39 1.426(18) . ?
C38 H38 0.9300 . ?
C39 H39 0.9300 . ?
C57A O8A 1.150(13) . ?
C40A C39A 1.335(19) . ?
C40A H40A 0.9300 . ?
C37A C38A 1.338(19) . ?
C37A H37A 0.9300 . ?
C38A C39A 1.42(2) . ?
C38A H38A 0.9300 . ?
C39A H39A 0.9300 . ?

loop_
_geom_torsion_atom_site_label_1
_geom_torsion_atom_site_label_2
_geom_torsion_atom_site_label_3
_geom_torsion_atom_site_label_4
_geom_torsion
_geom_torsion_site_symmetry_1
_geom_torsion_site_symmetry_2
_geom_torsion_site_symmetry_3
_geom_torsion_site_symmetry_4
_geom_torsion_publ_flag
C78 N6 C77 C72 -0.6(7) . . . . ?
C68 N6 C77 C72 161.9(6) . . . . ?
C78 N6 C77 C76 179.8(7) . . . . ?
C68 N6 C77 C76 -17.8(11) . . . . ?
C1 N3 C11 N4 -1.2(8) . . . . ?
Re1 N3 C11 N4 173.6(4) . . . . ?
C10 N4 C11 N3 -0.8(8) . . . . ?
C12 N4 C11 N3 168.9(6) . . . . ?
C78 N6 C68 C69 53.8(9) . . . . ?
C77 N6 C68 C69 -105.1(7) . . . . ?
C78 N6 C68 C67 -129.9(7) . . . . ?
C77 N6 C68 C67 71.2(9) . . . . ?
C88 C16 C17 C18 -3.8(9) . . . . ?
C12 C16 C17 C18 176.2(6) . . . . ?
C88 C16 C17 C13 178.2(6) . . . . ?
C12 C16 C17 C13 -1.8(9) . . . . ?
C8 C9 C10 N4 -178.3(6) . . . . ?
C8 C9 C10 C1 2.1(10) . . . . ?
C11 N4 C10 C9 -177.2(7) . . . . ?
C12 N4 C10 C9 12.8(11) . . . . ?
C11 N4 C10 C1 2.5(7) . . . . ?
C12 N4 C10 C1 -167.5(6) . . . . ?
C17 C16 C88 C20 1.0(9) . . . . ?
C12 C16 C88 C20 -179.0(5) . . . . ?
C17 C16 C88 C15 179.3(6) . . . . ?
C12 C16 C88 C15 -0.6(9) . . . . ?
C9 C10 C1 C2 -4.2(10) . . . . ?
N4 C10 C1 C2 176.0(6) . . . . ?
C9 C10 C1 N3 176.4(6) . . . . ?
N4 C10 C1 N3 -3.3(7) . . . . ?
C11 N3 C1 C2 -176.4(7) . . . . ?
Re1 N3 C1 C2 8.9(10) . . . . ?
C11 N3 C1 C10 2.8(7) . . . . ?
Re1 N3 C1 C10 -171.9(4) . . . . ?
C63 N9 C65 C66 -137.2(7) . . . . ?
C71 N9 C65 C66 69.2(10) . . . . ?
C63 N9 C65 C70 43.6(10) . . . . ?
C71 N9 C65 C70 -110.0(9) . . . . ?
C32 N1 C33 C42 -177.2(8) . . . . ?
Re2 N1 C33 C42 4.7(11) . . . . ?
C32 N1 C33 C34 -0.4(8) . . . . ?
Re2 N1 C33 C34 -178.5(4) . . . . ?
C49 N8 C60 C59 49.3(9) . . . . ?
C43 N8 C60 C59 -113.8(8) . . . . ?
C49 N8 C60 C61 -131.7(7) . . . . ?
C43 N8 C60 C61 65.2(9) . . . . ?
C72 N5 C78 N6 -0.8(7) . . . . ?
Re1 N5 C78 N6 178.6(4) . . . . ?
C72 N5 C78 C79 177.8(6) . . . . ?
Re1 N5 C78 C79 -2.8(8) . . . . ?
C77 N6 C78 N5 0.8(7) . . . . ?
C68 N6 C78 N5 -160.7(6) . . . . ?
C77 N6 C78 C79 -177.8(6) . . . . ?
C68 N6 C78 C79 20.7(10) . . . . ?
C80 C79 C78 N5 -146.5(6) . . . . ?
C84 C79 C78 N5 32.9(9) . . . . ?
C80 C79 C78 N6 31.9(9) . . . . ?
C84 C79 C78 N6 -148.7(6) . . . . ?
C10 C9 C8 C7 -178.1(6) . . . . ?
C10 C9 C8 C3 2.3(9) . . . . ?
C2 C3 C8 C9 -4.7(10) . . . . ?
C4 C3 C8 C9 174.5(6) . . . . ?
C2 C3 C8 C7 175.7(6) . . . . ?
C4 C3 C8 C7 -5.1(9) . . . . ?
C16 C88 C20 C19 3.6(9) . . . . ?
C15 C88 C20 C19 -174.7(6) . . . . ?
C16 C88 C20 C21 -177.2(6) . . . . ?
C15 C88 C20 C21 4.4(9) . . . . ?
C61 C60 C59 C64 -0.6(10) . . . . ?
N8 C60 C59 C64 178.4(6) . . . . ?
C49 N8 C43 C44 179.4(7) . . . . ?
C60 N8 C43 C44 -14.9(11) . . . . ?
C49 N8 C43 C48 -1.0(7) . . . . ?
C60 N8 C43 C48 164.7(6) . . . . ?
C33 N1 C32 N2 0.4(8) . . . . ?
Re2 N1 C32 N2 178.6(5) . . . . ?
C34 N2 C32 N1 -0.3(9) . . . . ?
C30 N2 C32 N1 174.5(7) . . . . ?
C44 C43 C48 C47 0.4(10) . . . . ?
N8 C43 C48 C47 -179.3(6) . . . . ?
C44 C43 C48 N7 179.7(6) . . . . ?
N8 C43 C48 N7 0.0(7) . . . . ?
C49 N7 C48 C47 -179.8(7) . . . . ?
Re2 N7 C48 C47 5.1(10) . . . . ?
C49 N7 C48 C43 1.0(7) . . . . ?
Re2 N7 C48 C43 -174.0(4) . . . . ?
C48 N7 C49 N8 -1.7(7) . . . . ?
Re2 N7 C49 N8 173.9(4) . . . . ?
C48 N7 C49 C50 176.2(6) . . . . ?
Re2 N7 C49 C50 -8.3(8) . . . . ?
C43 N8 C49 N7 1.7(7) . . . . ?
C60 N8 C49 N7 -163.7(6) . . . . ?
C43 N8 C49 C50 -176.2(6) . . . . ?
C60 N8 C49 C50 18.4(9) . . . . ?
C55 C50 C49 N7 -143.1(7) . . . . ?
C51 C50 C49 N7 33.9(9) . . . . ?
C55 C50 C49 N8 34.5(9) . . . . ?
C51 C50 C49 N8 -148.6(6) . . . . ?
C66 C65 C70 C69 0.6(10) . . . . ?
N9 C65 C70 C69 179.8(6) . . . . ?
C65 C70 C69 C68 -1.2(11) . . . . ?
C67 C68 C69 C70 0.3(11) . . . . ?
N6 C68 C69 C70 176.6(6) . . . . ?
Re2 O5 C51 C52 128.8(6) . . . . ?
Re2 O5 C51 C50 -54.0(7) . . . . ?
C55 C50 C51 O5 176.7(6) . . . . ?
C49 C50 C51 O5 -0.3(9) . . . . ?
C55 C50 C51 C52 -6.1(9) . . . . ?
C49 C50 C51 C52 176.9(6) . . . . ?
C24 C23 C22 C27 5.7(9) . . . . ?
C29 C23 C22 C27 -173.0(6) . . . . ?
C24 C23 C22 C21 -177.0(6) . . . . ?
C29 C23 C22 C21 4.2(10) . . . . ?
C32 N2 C34 C35 -179.9(8) . . . . ?
C30 N2 C34 C35 5.1(13) . . . . ?
C32 N2 C34 C33 0.0(8) . . . . ?
C30 N2 C34 C33 -175.0(7) . . . . ?
C36 C35 C34 N2 -178.6(7) . . . . ?
C36 C35 C34 C33 1.5(11) . . . . ?
N1 C33 C34 N2 0.2(8) . . . . ?
C42 C33 C34 N2 177.6(6) . . . . ?
N1 C33 C34 C35 -179.8(7) . . . . ?
C42 C33 C34 C35 -2.5(11) . . . . ?
C72 C77 C76 C75 -0.3(11) . . . . ?
N6 C77 C76 C75 179.4(7) . . . . ?
C59 C60 C61 C62 1.2(11) . . . . ?
N8 C60 C61 C62 -177.8(7) . . . . ?
Re1 O3 C84 C83 131.5(6) . . . . ?
Re1 O3 C84 C79 -50.7(8) . . . . ?
C80 C79 C84 O3 175.1(6) . . . . ?
C78 C79 C84 O3 -4.3(9) . . . . ?
C80 C79 C84 C83 -7.0(9) . . . . ?
C78 C79 C84 C83 173.6(6) . . . . ?
C23 C22 C27 C26 -5.4(9) . . . . ?
C21 C22 C27 C26 177.3(6) . . . . ?
C23 C22 C27 C28 174.6(6) . . . . ?
C21 C22 C27 C28 -2.7(10) . . . . ?
C27 C22 C21 C20 -134.8(7) . . . . ?
C23 C22 C21 C20 48.0(9) . . . . ?
C19 C20 C21 C22 -123.8(7) . . . . ?
C88 C20 C21 C22 57.0(9) . . . . ?
C51 C50 C55 C54 3.0(10) . . . . ?
C49 C50 C55 C54 179.9(7) . . . . ?
C9 C8 C7 C6 -175.9(7) . . . . ?
C3 C8 C7 C6 3.7(11) . . . . ?
C70 C65 C66 C67 0.7(11) . . . . ?
N9 C65 C66 C67 -178.5(7) . . . . ?
C60 C61 C62 C63 -0.9(12) . . . . ?
C10 C1 C2 C3 1.7(10) . . . . ?
N3 C1 C2 C3 -179.1(6) . . . . ?
C8 C3 C2 C1 2.6(10) . . . . ?
C4 C3 C2 C1 -176.6(6) . . . . ?
C88 C20 C19 C18 -5.2(10) . . . . ?
C21 C20 C19 C18 175.7(6) . . . . ?
C88 C20 C19 C14 175.4(7) . . . . ?
C21 C20 C19 C14 -3.8(11) . . . . ?
C76 C77 C72 C73 0.5(11) . . . . ?
N6 C77 C72 C73 -179.2(6) . . . . ?
C76 C77 C72 N5 179.8(6) . . . . ?
N6 C77 C72 N5 0.1(7) . . . . ?
C78 N5 C72 C73 179.6(7) . . . . ?
Re1 N5 C72 C73 0.3(11) . . . . ?
C78 N5 C72 C77 0.4(7) . . . . ?
Re1 N5 C72 C77 -178.9(4) . . . . ?
C34 C35 C36 C37 179.5(6) . . . . ?
C34 C35 C36 C37A 179.7(6) . . . . ?
C34 C35 C36 C41 0.3(9) . . . . ?
C16 C17 C18 C19 2.2(11) . . . . ?
C13 C17 C18 C19 -179.8(7) . . . . ?
C20 C19 C18 C17 2.2(11) . . . . ?
C14 C19 C18 C17 -178.3(7) . . . . ?
C45 C46 C47 C48 1.1(12) . . . . ?
C43 C48 C47 C46 -0.6(11) . . . . ?
N7 C48 C47 C46 -179.7(7) . . . . ?
C69 C68 C67 C66 1.0(11) . . . . ?
N6 C68 C67 C66 -175.3(6) . . . . ?
C65 C66 C67 C68 -1.5(12) . . . . ?
N1 C33 C42 C41 178.1(7) . . . . ?
C34 C33 C42 C41 1.6(10) . . . . ?
C22 C23 C24 C25 -2.6(9) . . . . ?
C29 C23 C24 C25 176.2(7) . . . . ?
C22 C23 C24 C30 178.6(6) . . . . ?
C29 C23 C24 C30 -2.6(9) . . . . ?
C61 C62 C63 N9 -176.7(7) . . . . ?
C61 C62 C63 C64 0.1(11) . . . . ?
C65 N9 C63 C62 -145.4(7) . . . . ?
C71 N9 C63 C62 7.9(12) . . . . ?
C65 N9 C63 C64 38.0(10) . . . . ?
C71 N9 C63 C64 -168.7(8) . . . . ?
C60 C59 C64 C63 -0.2(10) . . . . ?
C62 C63 C64 C59 0.5(10) . . . . ?
N9 C63 C64 C59 177.3(6) . . . . ?
C48 C43 C44 C45 -0.6(10) . . . . ?
N8 C43 C44 C45 179.0(7) . . . . ?
C8 C7 C6 C5 -1.1(12) . . . . ?
C2 C3 C4 C5 -176.6(7) . . . . ?
C8 C3 C4 C5 4.2(10) . . . . ?
C47 C46 C45 C44 -1.3(13) . . . . ?
C43 C44 C45 C46 1.0(11) . . . . ?
C77 C76 C75 C74 0.2(12) . . . . ?
C84 C79 C80 C81 2.5(10) . . . . ?
C78 C79 C80 C81 -178.1(6) . . . . ?
C11 N4 C12 C16 -30.9(10) . . . . ?
C10 N4 C12 C16 137.1(6) . . . . ?
C88 C16 C12 N4 114.4(6) . . . . ?
C17 C16 C12 N4 -65.6(8) . . . . ?
C50 C55 C54 C53 1.5(12) . . . . ?
O3 C84 C83 C82 -176.6(7) . . . . ?
C79 C84 C83 C82 5.5(10) . . . . ?
C77 C72 C73 C74 -0.6(11) . . . . ?
N5 C72 C73 C74 -179.8(7) . . . . ?
C79 C80 C81 C82 3.8(11) . . . . ?
C55 C54 C53 C52 -2.8(13) . . . . ?
C33 C42 C41 C40A 179.7(6) . . . . ?
C33 C42 C41 C40 179.8(6) . . . . ?
C33 C42 C41 C36 0.2(9) . . . . ?
C35 C36 C41 C42 -1.2(8) . . . . ?
C37 C36 C41 C42 179.6(7) . . . . ?
C37A C36 C41 C42 179.6(7) . . . . ?
C35 C36 C41 C40A 179.2(7) . . . . ?
C37A C36 C41 C40A 0.0(4) . . . . ?
C35 C36 C41 C40 179.2(7) . . . . ?
C37 C36 C41 C40 0.0(3) . . . . ?
C76 C75 C74 C73 -0.3(13) . . . . ?
C72 C73 C74 C75 0.6(12) . . . . ?
C84 C83 C82 C81 0.7(12) . . . . ?
C80 C81 C82 C83 -5.5(12) . . . . ?
C22 C27 C26 C25 1.9(11) . . . . ?
C28 C27 C26 C25 -178.1(7) . . . . ?
C54 C53 C52 C51 -0.5(13) . . . . ?
O5 C51 C52 C53 -177.8(7) . . . . ?
C50 C51 C52 C53 4.9(11) . . . . ?
C7 C6 C5 C4 0.1(12) . . . . ?
C3 C4 C5 C6 -1.7(11) . . . . ?
C27 C26 C25 C24 1.2(11) . . . . ?
C27 C26 C25 C31 -178.3(7) . . . . ?
C23 C24 C25 C26 -0.9(10) . . . . ?
C30 C24 C25 C26 177.9(6) . . . . ?
C23 C24 C25 C31 178.7(6) . . . . ?
C30 C24 C25 C31 -2.5(10) . . . . ?
C32 N2 C30 C24 -15.9(12) . . . . ?
C34 N2 C30 C24 158.1(7) . . . . ?
C25 C24 C30 N2 -75.3(9) . . . . ?
C23 C24 C30 N2 103.5(8) . . . . ?
C42 C41 C40 C39 -179.6(7) . . . . ?
C36 C41 C40 C39 0.0(3) . . . . ?
C35 C36 C37 C38 -179.2(8) . . . . ?
C41 C36 C37 C38 -0.1(7) . . . . ?
C36 C37 C38 C39 0.2(9) . . . . ?
C41 C40 C39 C38 0.1(6) . . . . ?
C37 C38 C39 C40 -0.2(9) . . . . ?
C42 C41 C40A C39A -179.5(8) . . . . ?
C36 C41 C40A C39A 0.0(7) . . . . ?
C35 C36 C37A C38A -179.3(7) . . . . ?
C41 C36 C37A C38A 0.0(7) . . . . ?
C36 C37A C38A C39A 0.0(8) . . . . ?
C41 C40A C39A C38A -0.1(10) . . . . ?
C37A C38A C39A C40A 0.1(9) . . . . ?
